data_7717603
loop_
_publ_author_name
'L\"uckert, Paula L.'
'Gilmer, Jannik'
'Virovets, Alexander'
'Lerner, Hans-Wolfram'
'Wagner, Matthias'

_publ_section_title
;
 Donor-free 9-aluminafluorenes: molecular structures and reactivity
;
_journal_name_full 'Dalton Transactions'
_journal_paper_doi 10.1039/D4DT03148B
_journal_year 2024
_chemical_formula_moiety 'C38 H53 Al, C6 H6'
_chemical_formula_sum 'C44 H59 Al'
_chemical_formula_weight 614.89
_chemical_properties_physical Air-sensitive,Moisture-sensitive
_space_group_crystal_system triclinic
_space_group_IT_number 2
_space_group_name_Hall '-P 1'
_space_group_name_H-M_alt 'P -1'
_atom_sites_solution_hydrogens geom
_audit_creation_method SHELXL-2018/3
_audit_update_record
;
2024-10-28 deposited with the CCDC.	2024-12-02 downloaded from the CCDC.
;
_cell_angle_alpha 79.522(4)
_cell_angle_beta 83.939(4)
_cell_angle_gamma 67.200(5)
_cell_formula_units_Z 2
_cell_length_a 9.4620(6)
_cell_length_b 11.3383(6)
_cell_length_c 19.6914(7)
_cell_measurement_reflns_used 6360
_cell_measurement_temperature 173(2)
_cell_measurement_theta_max 29.0270
_cell_measurement_theta_min 4.0670
_cell_volume 1913.57(19)
_computing_cell_refinement 'CrysAlisPro 1.171.42.43a (Rigaku OD, 2022)'
_computing_data_collection 'X-Area (Stoe & Cie, 2001)'
_computing_data_reduction 'CrysAlisPro 1.171.42.43a (Rigaku OD, 2022)'
_computing_structure_refinement 'SHELXL-2018/3 (Sheldrick, 2018)'
_computing_structure_solution 'SHELXT (G. M. Sheldrick, 2015)'
_diffrn_ambient_temperature 173(2)
_diffrn_detector 'image plate'
_diffrn_detector_area_resol_mean 6.67
_diffrn_detector_type 'STOE image plate (34 cm diameter)'
_diffrn_measured_fraction_theta_full 0.976
_diffrn_measured_fraction_theta_max 0.970
_diffrn_measurement_device '2-circle goniometer'
_diffrn_measurement_device_type 'STOE IPDS II two-circle-diffractometer'
_diffrn_measurement_method \w
_diffrn_radiation_monochromator mirror
_diffrn_radiation_type MoK\a
_diffrn_radiation_wavelength 0.71073
_diffrn_reflns_av_R_equivalents 0.0452
_diffrn_reflns_av_unetI/netI 0.0638
_diffrn_reflns_Laue_measured_fraction_full 0.976
_diffrn_reflns_Laue_measured_fraction_max 0.970
_diffrn_reflns_limit_h_max 12
_diffrn_reflns_limit_h_min -12
_diffrn_reflns_limit_k_max 15
_diffrn_reflns_limit_k_min -15
_diffrn_reflns_limit_l_max 24
_diffrn_reflns_limit_l_min -26
_diffrn_reflns_number 18902
_diffrn_reflns_point_group_measured_fraction_full 0.976
_diffrn_reflns_point_group_measured_fraction_max 0.970
_diffrn_reflns_theta_full 25.242
_diffrn_reflns_theta_max 29.139
_diffrn_reflns_theta_min 3.924
_diffrn_source 'Genix 3D I\mS microfocus X-ray source'
_exptl_absorpt_coefficient_mu 0.081
_exptl_absorpt_correction_T_max 1.00000
_exptl_absorpt_correction_T_min 0.75466
_exptl_absorpt_correction_type multi-scan
_exptl_absorpt_process_details
;
CrysAlisPro 1.171.42.43a (Rigaku Oxford Diffraction, 2022)
Empirical absorption correction using spherical harmonics,
implemented in SCALE3 ABSPACK scaling algorithm.
;
_exptl_crystal_colour colourless
_exptl_crystal_density_diffrn 1.067
_exptl_crystal_description block
_exptl_crystal_F_000 672
_exptl_crystal_size_max 0.440
_exptl_crystal_size_mid 0.250
_exptl_crystal_size_min 0.170
_refine_diff_density_max 0.336
_refine_diff_density_min -0.270
_refine_diff_density_rms 0.045
_refine_ls_extinction_method none
_refine_ls_goodness_of_fit_ref 1.033
_refine_ls_hydrogen_treatment constr
_refine_ls_matrix_type full
_refine_ls_number_parameters 475
_refine_ls_number_reflns 9993
_refine_ls_number_restraints 16
_refine_ls_restrained_S_all 1.032
_refine_ls_R_factor_all 0.0774
_refine_ls_R_factor_gt 0.0529
_refine_ls_shift/su_max 0.001
_refine_ls_shift/su_mean 0.000
_refine_ls_structure_factor_coef Fsqd
_refine_ls_weighting_details 'w=1/[\s^2^(Fo^2^)+(0.0673P)^2^+0.3984P] where P=(Fo^2^+2Fc^2^)/3'
_refine_ls_weighting_scheme calc
_refine_ls_wR_factor_gt 0.1318
_refine_ls_wR_factor_ref 0.1453
_reflns_Friedel_coverage 0.000
_reflns_number_gt 7477
_reflns_number_total 9993
_reflns_threshold_expression 'I > 2\s(I)'
_cod_data_source_file d4dt03148b3.cif
_cod_data_source_block 6_wa3323
_cod_original_cell_volume 1913.57(18)
_cod_database_code 7717603
_shelx_shelxl_version_number 2018/3
_shelx_space_group_comment
;
The symmetry employed for this shelxl refinement is uniquely defined
by the following loop, which should always be used as a source of
symmetry information in preference to the above space-group names.
They are only intended as comments.
;
_shelx_estimated_absorpt_t_min 0.965
_shelx_estimated_absorpt_t_max 0.986

loop_
_space_group_symop_operation_xyz
'x, y, z'
'-x, -y, -z'

loop_
_atom_site_label
_atom_site_type_symbol
_atom_site_fract_x
_atom_site_fract_y
_atom_site_fract_z
_atom_site_U_iso_or_equiv
_atom_site_adp_type
_atom_site_occupancy
_atom_site_site_symmetry_order
_atom_site_calc_flag
_atom_site_refinement_flags_posn
_atom_site_refinement_flags_adp
_atom_site_refinement_flags_occupancy
_atom_site_disorder_assembly
_atom_site_disorder_group
Al1 Al 0.70682(4) 0.49719(4) 0.74819(2) 0.02250(11) Uani 1 1 d . . . . .
C11 C 0.89530(15) 0.34209(14) 0.76217(7) 0.0240(3) Uani 1 1 d . . . . .
C12 C 0.94415(14) 0.33527(13) 0.82907(7) 0.0221(3) Uani 1 1 d . . . . .
C13 C 1.07716(16) 0.23404(14) 0.85293(7) 0.0275(3) Uani 1 1 d . . . . .
H13 H 1.110665 0.229501 0.897487 0.033 Uiso 1 1 calc R U . . .
C14 C 1.16204(16) 0.13926(15) 0.81268(8) 0.0291(3) Uani 1 1 d . . . . .
H14 H 1.253042 0.071664 0.830159 0.035 Uiso 1 1 calc R U . . .
C15 C 1.11666(15) 0.14118(14) 0.74731(7) 0.0263(3) Uani 1 1 d . . . . .
C151 C 1.20295(17) 0.03425(15) 0.70291(8) 0.0328(3) Uani 1 1 d . . . . .
C152 C 1.0970(2) -0.03463(18) 0.69247(10) 0.0459(4) Uani 1 1 d . . . . .
H15A H 1.005315 0.028131 0.668896 0.069 Uiso 1 1 calc R U . . .
H15B H 1.066551 -0.072841 0.737521 0.069 Uiso 1 1 calc R U . . .
H15C H 1.151492 -0.103042 0.664346 0.069 Uiso 1 1 calc R U . . .
C153 C 1.2484(2) 0.0939(2) 0.63190(9) 0.0481(4) Uani 1 1 d . . . . .
H15D H 1.304509 0.025085 0.604193 0.072 Uiso 1 1 calc R U . . .
H15E H 1.313946 0.139980 0.637854 0.072 Uiso 1 1 calc R U . . .
H15F H 1.155838 0.154663 0.608263 0.072 Uiso 1 1 calc R U . . .
C154 C 1.3466(2) -0.0685(2) 0.73696(11) 0.0595(6) Uani 1 1 d . . . . .
H15G H 1.317827 -0.107933 0.782022 0.089 Uiso 1 1 calc R U . . .
H15H H 1.417954 -0.028047 0.743282 0.089 Uiso 1 1 calc R U . . .
H15I H 1.396051 -0.135354 0.707413 0.089 Uiso 1 1 calc R U . . .
C16 C 0.98298(15) 0.24480(14) 0.72361(7) 0.0267(3) Uani 1 1 d . . . . .
H16 H 0.950546 0.248830 0.678917 0.032 Uiso 1 1 calc R U . . .
C21 C 0.71077(15) 0.53396(13) 0.84087(7) 0.0228(3) Uani 1 1 d . . . . .
C22 C 0.84568(15) 0.43880(13) 0.87064(7) 0.0221(3) Uani 1 1 d . . . . .
C23 C 0.87993(16) 0.44406(15) 0.93703(7) 0.0275(3) Uani 1 1 d . . . . .
H23 H 0.971211 0.381555 0.957257 0.033 Uiso 1 1 calc R U . . .
C24 C 0.78160(17) 0.53996(15) 0.97372(7) 0.0279(3) Uani 1 1 d . . . . .
H24 H 0.806890 0.541106 1.018959 0.033 Uiso 1 1 calc R U . . .
C25 C 0.64624(15) 0.63506(13) 0.94604(7) 0.0236(3) Uani 1 1 d . . . . .
C251 C 0.53635(16) 0.73580(14) 0.98903(7) 0.0267(3) Uani 1 1 d . . . . .
C252 C 0.4209(2) 0.84992(19) 0.94535(9) 0.0478(5) Uani 1 1 d . . . . .
H25A H 0.475421 0.891344 0.910189 0.072 Uiso 1 1 calc R U . . .
H25B H 0.355839 0.912650 0.974966 0.072 Uiso 1 1 calc R U . . .
H25C H 0.356875 0.819432 0.922717 0.072 Uiso 1 1 calc R U . . .
C253 C 0.6248(2) 0.7892(2) 1.02804(11) 0.0543(5) Uani 1 1 d . . . . .
H25D H 0.692746 0.718640 1.060335 0.081 Uiso 1 1 calc R U . . .
H25E H 0.552023 0.855562 1.053752 0.081 Uiso 1 1 calc R U . . .
H25F H 0.686017 0.827372 0.994944 0.081 Uiso 1 1 calc R U . . .
C254 C 0.4506(3) 0.6686(2) 1.04206(10) 0.0540(5) Uani 1 1 d . . . . .
H25G H 0.388272 0.638669 1.017985 0.081 Uiso 1 1 calc R U . . .
H25H H 0.383758 0.729828 1.072073 0.081 Uiso 1 1 calc R U . . .
H25I H 0.524674 0.594404 1.070099 0.081 Uiso 1 1 calc R U . . .
C26 C 0.61513(15) 0.62957(13) 0.87917(7) 0.0234(3) Uani 1 1 d . . . . .
H26 H 0.524977 0.693646 0.858791 0.028 Uiso 1 1 calc R U . . .
C31 C 0.57255(13) 0.58446(12) 0.67008(6) 0.0185(2) Uani 1 1 d . . . . .
C32 C 0.43508(14) 0.56387(12) 0.66532(6) 0.0191(2) Uani 1 1 d . . . . .
C321 C 0.37476(15) 0.48564(13) 0.72562(7) 0.0231(3) Uani 1 1 d . . . . .
C322 C 0.26791(19) 0.42942(18) 0.70171(9) 0.0400(4) Uani 1 1 d . . . . .
H32A H 0.176179 0.500282 0.682500 0.060 Uiso 1 1 calc R U . . .
H32B H 0.237772 0.376597 0.741185 0.060 Uiso 1 1 calc R U . . .
H32C H 0.321617 0.375510 0.666207 0.060 Uiso 1 1 calc R U . . .
C323 C 0.2854(2) 0.57555(18) 0.77830(9) 0.0441(4) Uani 1 1 d . . . . .
H32D H 0.354309 0.607103 0.796621 0.066 Uiso 1 1 calc R U . . .
H32E H 0.244227 0.527664 0.816257 0.066 Uiso 1 1 calc R U . . .
H32F H 0.200763 0.649225 0.755602 0.066 Uiso 1 1 calc R U . . .
C324 C 0.50631(17) 0.37052(16) 0.76159(8) 0.0332(3) Uani 1 1 d . . . . .
H32G H 0.578571 0.325109 0.726728 0.050 Uiso 1 1 calc R U . . .
H32H H 0.464955 0.311021 0.791132 0.050 Uiso 1 1 calc R U . . .
H32I H 0.559574 0.401763 0.789919 0.050 Uiso 1 1 calc R U . . .
C33 C 0.34902(14) 0.61895(13) 0.60654(7) 0.0215(3) Uani 1 1 d . . . . .
H33 H 0.255485 0.607043 0.604948 0.026 Uiso 1 1 calc R U . . .
C34 C 0.39516(14) 0.69113(13) 0.54974(6) 0.0202(2) Uani 1 1 d . . . . .
C341 C 0.29900(15) 0.74400(13) 0.48498(7) 0.0239(3) Uani 1 1 d . . . . .
C342 C 0.14770(18) 0.85116(16) 0.50243(8) 0.0371(4) Uani 1 1 d . . . . .
H34A H 0.082434 0.882301 0.462385 0.056 Uiso 1 1 calc R U . . .
H34B H 0.168752 0.922935 0.514246 0.056 Uiso 1 1 calc R U . . .
H34C H 0.095044 0.816840 0.541833 0.056 Uiso 1 1 calc R U . . .
C343 C 0.26784(18) 0.63473(15) 0.46183(8) 0.0322(3) Uani 1 1 d . . . . .
H34D H 0.211277 0.599112 0.498908 0.048 Uiso 1 1 calc R U . . .
H34E H 0.365490 0.566304 0.451377 0.048 Uiso 1 1 calc R U . . .
H34F H 0.206820 0.668884 0.420391 0.048 Uiso 1 1 calc R U . . .
C344 C 0.3805(2) 0.80093(18) 0.42440(8) 0.0387(4) Uani 1 1 d . . . . .
H34G H 0.478618 0.733906 0.413071 0.058 Uiso 1 1 calc R U . . .
H34H H 0.399051 0.873083 0.437272 0.058 Uiso 1 1 calc R U . . .
H34I H 0.315968 0.832229 0.384104 0.058 Uiso 1 1 calc R U . . .
C35 C 0.52735(14) 0.71286(13) 0.55497(6) 0.0217(3) Uani 1 1 d . . . . .
H35 H 0.560295 0.762627 0.517240 0.026 Uiso 1 1 calc R U . . .
C36 C 0.61413(13) 0.66352(12) 0.61436(6) 0.0196(2) Uani 1 1 d . . . . .
C361 C 0.75806(15) 0.69704(14) 0.61288(7) 0.0252(3) Uani 1 1 d . . . . .
C362 C 0.7183(2) 0.84245(17) 0.58753(10) 0.0408(4) Uani 1 1 d . . . . .
H36A H 0.808784 0.863326 0.589955 0.061 Uiso 1 1 calc R U . . .
H36B H 0.634614 0.892877 0.616860 0.061 Uiso 1 1 calc R U . . .
H36C H 0.686314 0.863750 0.539636 0.061 Uiso 1 1 calc R U . . .
C363 C 0.88200(19) 0.6175(2) 0.56473(11) 0.0481(5) Uani 1 1 d . . . . .
H36D H 0.842557 0.636556 0.518271 0.072 Uiso 1 1 calc R U . . .
H36E H 0.910091 0.525029 0.582300 0.072 Uiso 1 1 calc R U . . .
H36F H 0.972660 0.639871 0.562789 0.072 Uiso 1 1 calc R U . . .
C364 C 0.82341(19) 0.66923(18) 0.68421(9) 0.0388(4) Uani 1 1 d . . . . .
H36G H 0.900102 0.708194 0.682452 0.058 Uiso 1 1 calc R U . . .
H36H H 0.871678 0.575426 0.698411 0.058 Uiso 1 1 calc R U . . .
H36I H 0.740459 0.706213 0.717598 0.058 Uiso 1 1 calc R U . . .
C1S C 0.9017(10) 0.7789(7) 0.8554(5) 0.0477(16) Uani 0.75 1 d . . P A 1
H1S H 0.917570 0.693630 0.848762 0.057 Uiso 0.75 1 calc R U P A 1
C2S C 0.7790(6) 0.8812(6) 0.8266(3) 0.0524(11) Uani 0.75 1 d . . P A 1
H2S H 0.707641 0.867041 0.801836 0.063 Uiso 0.75 1 calc R U P A 1
C3S C 0.7602(8) 1.0042(5) 0.8338(5) 0.0659(18) Uani 0.75 1 d . . P A 1
H3S H 0.677399 1.075958 0.812483 0.079 Uiso 0.75 1 calc R U P A 1
C4S C 0.8605(8) 1.0248(7) 0.8717(5) 0.067(2) Uani 0.75 1 d . . P A 1
H4S H 0.846440 1.110390 0.876742 0.081 Uiso 0.75 1 calc R U P A 1
C5S C 0.9804(5) 0.9217(8) 0.9020(3) 0.0633(12) Uani 0.75 1 d . . P A 1
H5S H 1.049039 0.935029 0.928883 0.076 Uiso 0.75 1 calc R U P A 1
C6S C 1.0006(6) 0.7973(6) 0.8932(3) 0.0522(12) Uani 0.75 1 d . . P A 1
H6S H 1.083931 0.725159 0.913760 0.063 Uiso 0.75 1 calc R U P A 1
C1B C 0.859(3) 0.812(3) 0.8450(15) 0.066(8) Uani 0.25 1 d D . P B 2
H1B H 0.839121 0.752540 0.823222 0.080 Uiso 0.25 1 calc R U P B 2
C2B C 0.965(3) 0.7702(15) 0.8951(10) 0.061(5) Uani 0.25 1 d D . P B 2
H2B H 1.018865 0.680174 0.909114 0.073 Uiso 0.25 1 calc R U P B 2
C3B C 0.9928(14) 0.8587(18) 0.9248(7) 0.057(4) Uani 0.25 1 d D . P B 2
H3B H 1.067791 0.831400 0.958860 0.069 Uiso 0.25 1 calc R U P B 2
C4B C 0.910(3) 0.9880(16) 0.9043(8) 0.065(5) Uani 0.25 1 d D . P B 2
H4B H 0.927943 1.048213 0.926533 0.078 Uiso 0.25 1 calc R U P B 2
C5B C 0.803(3) 1.037(2) 0.8545(9) 0.085(12) Uani 0.25 1 d D . P B 2
H5B H 0.748778 1.126878 0.840418 0.102 Uiso 0.25 1 calc R U P B 2
C6B C 0.7832(19) 0.942(3) 0.8272(8) 0.071(5) Uani 0.25 1 d D . P B 2
H6B H 0.709505 0.969542 0.792624 0.086 Uiso 0.25 1 calc R U P B 2

loop_
_atom_site_aniso_label
_atom_site_aniso_U_11
_atom_site_aniso_U_22
_atom_site_aniso_U_33
_atom_site_aniso_U_23
_atom_site_aniso_U_13
_atom_site_aniso_U_12
Al1 0.02033(19) 0.0222(2) 0.0205(2) -0.00244(14) -0.00643(13) -0.00217(16)
C11 0.0218(6) 0.0243(7) 0.0225(6) -0.0007(5) -0.0060(5) -0.0050(5)
C12 0.0199(6) 0.0212(7) 0.0235(6) -0.0009(5) -0.0055(5) -0.0057(5)
C13 0.0250(7) 0.0275(7) 0.0264(7) -0.0014(5) -0.0110(5) -0.0044(6)
C14 0.0215(6) 0.0254(7) 0.0325(7) -0.0007(5) -0.0087(5) -0.0001(6)
C15 0.0230(6) 0.0238(7) 0.0269(7) -0.0025(5) -0.0027(5) -0.0033(5)
C151 0.0305(7) 0.0276(8) 0.0294(8) -0.0055(6) -0.0018(5) 0.0015(6)
C152 0.0548(11) 0.0359(10) 0.0452(10) -0.0154(7) 0.0049(8) -0.0129(8)
C153 0.0499(10) 0.0456(11) 0.0400(10) -0.0084(8) 0.0143(7) -0.0117(9)
C154 0.0487(11) 0.0477(12) 0.0556(12) -0.0206(9) -0.0155(9) 0.0196(9)
C16 0.0241(6) 0.0271(7) 0.0238(7) -0.0023(5) -0.0068(5) -0.0034(6)
C21 0.0217(6) 0.0222(7) 0.0231(6) -0.0026(5) -0.0054(5) -0.0061(5)
C22 0.0222(6) 0.0219(7) 0.0222(6) -0.0014(5) -0.0053(5) -0.0081(5)
C23 0.0256(7) 0.0283(7) 0.0263(7) -0.0021(5) -0.0103(5) -0.0061(6)
C24 0.0325(7) 0.0307(8) 0.0208(7) -0.0039(5) -0.0088(5) -0.0103(6)
C25 0.0260(6) 0.0225(7) 0.0244(7) -0.0045(5) -0.0029(5) -0.0107(5)
C251 0.0306(7) 0.0263(7) 0.0256(7) -0.0078(5) -0.0021(5) -0.0112(6)
C252 0.0509(10) 0.0397(10) 0.0377(9) -0.0131(7) -0.0065(7) 0.0037(8)
C253 0.0492(11) 0.0547(13) 0.0686(13) -0.0377(10) -0.0086(9) -0.0160(9)
C254 0.0690(13) 0.0458(11) 0.0516(11) -0.0187(9) 0.0278(9) -0.0291(10)
C26 0.0226(6) 0.0214(7) 0.0238(7) -0.0020(5) -0.0066(5) -0.0051(5)
C31 0.0159(5) 0.0174(6) 0.0201(6) -0.0033(4) -0.0018(4) -0.0037(5)
C32 0.0169(5) 0.0179(6) 0.0201(6) -0.0027(4) 0.0004(4) -0.0041(5)
C321 0.0222(6) 0.0233(7) 0.0216(6) 0.0003(5) 0.0002(4) -0.0081(5)
C322 0.0364(8) 0.0466(10) 0.0435(9) 0.0078(7) -0.0065(7) -0.0279(8)
C323 0.0524(10) 0.0352(9) 0.0360(9) -0.0062(7) 0.0201(7) -0.0124(8)
C324 0.0307(7) 0.0300(8) 0.0342(8) 0.0091(6) -0.0041(6) -0.0116(6)
C33 0.0155(5) 0.0232(7) 0.0240(6) -0.0021(5) -0.0031(4) -0.0055(5)
C34 0.0178(6) 0.0183(6) 0.0204(6) -0.0027(4) -0.0032(4) -0.0019(5)
C341 0.0219(6) 0.0223(7) 0.0217(6) -0.0013(5) -0.0071(5) -0.0013(5)
C342 0.0301(7) 0.0318(8) 0.0364(8) -0.0086(6) -0.0124(6) 0.0066(6)
C343 0.0337(8) 0.0313(8) 0.0298(8) -0.0073(6) -0.0100(6) -0.0069(6)
C344 0.0440(9) 0.0443(10) 0.0240(8) 0.0066(6) -0.0086(6) -0.0158(8)
C35 0.0204(6) 0.0204(6) 0.0206(6) 0.0010(5) -0.0001(4) -0.0058(5)
C36 0.0155(5) 0.0178(6) 0.0240(6) -0.0026(4) -0.0015(4) -0.0047(5)
C361 0.0189(6) 0.0265(7) 0.0314(7) -0.0020(5) -0.0012(5) -0.0108(5)
C362 0.0387(9) 0.0317(9) 0.0563(10) 0.0072(7) -0.0116(7) -0.0214(7)
C363 0.0263(8) 0.0605(13) 0.0659(12) -0.0291(10) 0.0155(7) -0.0214(8)
C364 0.0339(8) 0.0449(10) 0.0458(9) 0.0058(7) -0.0152(7) -0.0257(8)
C1S 0.048(4) 0.0333(17) 0.060(4) -0.0086(18) 0.014(3) -0.0161(19)
C2S 0.040(2) 0.046(3) 0.072(3) -0.015(2) 0.0044(17) -0.017(2)
C3S 0.052(2) 0.031(3) 0.105(5) -0.009(3) 0.015(3) -0.009(2)
C4S 0.053(3) 0.042(4) 0.112(7) -0.027(5) 0.028(4) -0.025(3)
C5S 0.048(2) 0.083(4) 0.071(3) -0.030(3) 0.015(2) -0.034(3)
C6S 0.0473(19) 0.049(3) 0.052(3) 0.002(2) 0.0094(15) -0.0166(18)
C1B 0.063(19) 0.11(3) 0.058(10) -0.025(17) 0.005(11) -0.062(18)
C2B 0.100(14) 0.035(5) 0.049(8) -0.005(4) 0.026(9) -0.035(6)
C3B 0.051(6) 0.076(11) 0.045(7) 0.006(6) 0.006(4) -0.033(6)
C4B 0.093(14) 0.043(10) 0.058(8) -0.004(6) 0.021(8) -0.034(10)
C5B 0.11(3) 0.040(11) 0.055(10) -0.008(6) 0.029(13) 0.018(13)
C6B 0.053(8) 0.094(18) 0.062(7) -0.005(13) -0.013(5) -0.023(13)

loop_
_atom_type_symbol
_atom_type_description
_atom_type_scat_dispersion_real
_atom_type_scat_dispersion_imag
_atom_type_scat_source
C C 0.0033 0.0016 'International Tables Vol C Tables 4.2.6.8 and 6.1.1.4'
H H 0.0000 0.0000 'International Tables Vol C Tables 4.2.6.8 and 6.1.1.4'
Al Al 0.0645 0.0514 'International Tables Vol C Tables 4.2.6.8 and 6.1.1.4'

loop_
_geom_angle_atom_site_label_1
_geom_angle_atom_site_label_2
_geom_angle_atom_site_label_3
_geom_angle
_geom_angle_site_symmetry_1
_geom_angle_site_symmetry_3
_geom_angle_publ_flag
C21 Al1 C31 134.29(6) . . ?
C21 Al1 C11 91.79(6) . . ?
C31 Al1 C11 133.87(6) . . ?
C16 C11 C12 117.97(12) . . ?
C16 C11 Al1 135.54(10) . . ?
C12 C11 Al1 106.49(10) . . ?
C13 C12 C11 119.18(12) . . ?
C13 C12 C22 123.63(12) . . ?
C11 C12 C22 117.18(11) . . ?
C12 C13 C14 121.10(12) . . ?
C12 C13 H13 119.4 . . ?
C14 C13 H13 119.4 . . ?
C13 C14 C15 121.51(13) . . ?
C13 C14 H14 119.2 . . ?
C15 C14 H14 119.2 . . ?
C14 C15 C16 116.71(13) . . ?
C14 C15 C151 122.95(12) . . ?
C16 C15 C151 120.31(12) . . ?
C154 C151 C153 109.19(15) . . ?
C154 C151 C152 107.37(16) . . ?
C153 C151 C152 108.61(14) . . ?
C154 C151 C15 112.45(13) . . ?
C153 C151 C15 109.98(13) . . ?
C152 C151 C15 109.14(13) . . ?
C151 C152 H15A 109.5 . . ?
C151 C152 H15B 109.5 . . ?
H15A C152 H15B 109.5 . . ?
C151 C152 H15C 109.5 . . ?
H15A C152 H15C 109.5 . . ?
H15B C152 H15C 109.5 . . ?
C151 C153 H15D 109.5 . . ?
C151 C153 H15E 109.5 . . ?
H15D C153 H15E 109.5 . . ?
C151 C153 H15F 109.5 . . ?
H15D C153 H15F 109.5 . . ?
H15E C153 H15F 109.5 . . ?
C151 C154 H15G 109.5 . . ?
C151 C154 H15H 109.5 . . ?
H15G C154 H15H 109.5 . . ?
C151 C154 H15I 109.5 . . ?
H15G C154 H15I 109.5 . . ?
H15H C154 H15I 109.5 . . ?
C11 C16 C15 123.51(12) . . ?
C11 C16 H16 118.2 . . ?
C15 C16 H16 118.2 . . ?
C26 C21 C22 118.88(12) . . ?
C26 C21 Al1 134.40(10) . . ?
C22 C21 Al1 106.71(10) . . ?
C23 C22 C21 118.97(13) . . ?
C23 C22 C12 123.29(12) . . ?
C21 C22 C12 117.74(11) . . ?
C24 C23 C22 120.53(13) . . ?
C24 C23 H23 119.7 . . ?
C22 C23 H23 119.7 . . ?
C23 C24 C25 122.00(12) . . ?
C23 C24 H24 119.0 . . ?
C25 C24 H24 119.0 . . ?
C26 C25 C24 116.68(12) . . ?
C26 C25 C251 122.51(12) . . ?
C24 C25 C251 120.77(12) . . ?
C252 C251 C254 109.18(15) . . ?
C252 C251 C25 112.71(12) . . ?
C254 C251 C25 107.84(13) . . ?
C252 C251 C253 107.67(15) . . ?
C254 C251 C253 108.39(15) . . ?
C25 C251 C253 110.97(13) . . ?
C251 C252 H25A 109.5 . . ?
C251 C252 H25B 109.5 . . ?
H25A C252 H25B 109.5 . . ?
C251 C252 H25C 109.5 . . ?
H25A C252 H25C 109.5 . . ?
H25B C252 H25C 109.5 . . ?
C251 C253 H25D 109.5 . . ?
C251 C253 H25E 109.5 . . ?
H25D C253 H25E 109.5 . . ?
C251 C253 H25F 109.5 . . ?
H25D C253 H25F 109.5 . . ?
H25E C253 H25F 109.5 . . ?
C251 C254 H25G 109.5 . . ?
C251 C254 H25H 109.5 . . ?
H25G C254 H25H 109.5 . . ?
C251 C254 H25I 109.5 . . ?
H25G C254 H25I 109.5 . . ?
H25H C254 H25I 109.5 . . ?
C25 C26 C21 122.93(12) . . ?
C25 C26 H26 118.5 . . ?
C21 C26 H26 118.5 . . ?
C36 C31 C32 117.55(11) . . ?
C36 C31 Al1 120.91(9) . . ?
C32 C31 Al1 121.41(9) . . ?
C33 C32 C31 119.89(11) . . ?
C33 C32 C321 118.71(11) . . ?
C31 C32 C321 121.36(11) . . ?
C324 C321 C322 106.39(12) . . ?
C324 C321 C323 109.11(13) . . ?
C322 C321 C323 108.54(13) . . ?
C324 C321 C32 111.47(11) . . ?
C322 C321 C32 112.59(11) . . ?
C323 C321 C32 108.64(12) . . ?
C321 C322 H32A 109.5 . . ?
C321 C322 H32B 109.5 . . ?
H32A C322 H32B 109.5 . . ?
C321 C322 H32C 109.5 . . ?
H32A C322 H32C 109.5 . . ?
H32B C322 H32C 109.5 . . ?
C321 C323 H32D 109.5 . . ?
C321 C323 H32E 109.5 . . ?
H32D C323 H32E 109.5 . . ?
C321 C323 H32F 109.5 . . ?
H32D C323 H32F 109.5 . . ?
H32E C323 H32F 109.5 . . ?
C321 C324 H32G 109.5 . . ?
C321 C324 H32H 109.5 . . ?
H32G C324 H32H 109.5 . . ?
C321 C324 H32I 109.5 . . ?
H32G C324 H32I 109.5 . . ?
H32H C324 H32I 109.5 . . ?
C32 C33 C34 122.39(11) . . ?
C32 C33 H33 118.8 . . ?
C34 C33 H33 118.8 . . ?
C35 C34 C33 117.55(11) . . ?
C35 C34 C341 122.55(11) . . ?
C33 C34 C341 119.90(11) . . ?
C342 C341 C344 108.39(13) . . ?
C342 C341 C343 110.24(12) . . ?
C344 C341 C343 107.66(12) . . ?
C342 C341 C34 108.54(11) . . ?
C344 C341 C34 112.21(11) . . ?
C343 C341 C34 109.79(11) . . ?
C341 C342 H34A 109.5 . . ?
C341 C342 H34B 109.5 . . ?
H34A C342 H34B 109.5 . . ?
C341 C342 H34C 109.5 . . ?
H34A C342 H34C 109.5 . . ?
H34B C342 H34C 109.5 . . ?
C341 C343 H34D 109.5 . . ?
C341 C343 H34E 109.5 . . ?
H34D C343 H34E 109.5 . . ?
C341 C343 H34F 109.5 . . ?
H34D C343 H34F 109.5 . . ?
H34E C343 H34F 109.5 . . ?
C341 C344 H34G 109.5 . . ?
C341 C344 H34H 109.5 . . ?
H34G C344 H34H 109.5 . . ?
C341 C344 H34I 109.5 . . ?
H34G C344 H34I 109.5 . . ?
H34H C344 H34I 109.5 . . ?
C34 C35 C36 121.84(11) . . ?
C34 C35 H35 119.1 . . ?
C36 C35 H35 119.1 . . ?
C35 C36 C31 120.62(11) . . ?
C35 C36 C361 115.92(11) . . ?
C31 C36 C361 123.42(11) . . ?
C364 C361 C363 108.63(14) . . ?
C364 C361 C362 106.10(13) . . ?
C363 C361 C362 109.87(14) . . ?
C364 C361 C36 112.58(11) . . ?
C363 C361 C36 109.18(12) . . ?
C362 C361 C36 110.42(11) . . ?
C361 C362 H36A 109.5 . . ?
C361 C362 H36B 109.5 . . ?
H36A C362 H36B 109.5 . . ?
C361 C362 H36C 109.5 . . ?
H36A C362 H36C 109.5 . . ?
H36B C362 H36C 109.5 . . ?
C361 C363 H36D 109.5 . . ?
C361 C363 H36E 109.5 . . ?
H36D C363 H36E 109.5 . . ?
C361 C363 H36F 109.5 . . ?
H36D C363 H36F 109.5 . . ?
H36E C363 H36F 109.5 . . ?
C361 C364 H36G 109.5 . . ?
C361 C364 H36H 109.5 . . ?
H36G C364 H36H 109.5 . . ?
C361 C364 H36I 109.5 . . ?
H36G C364 H36I 109.5 . . ?
H36H C364 H36I 109.5 . . ?
C6S C1S C2S 120.9(7) . . ?
C6S C1S H1S 119.6 . . ?
C2S C1S H1S 119.6 . . ?
C3S C2S C1S 119.4(7) . . ?
C3S C2S H2S 120.3 . . ?
C1S C2S H2S 120.3 . . ?
C2S C3S C4S 120.4(7) . . ?
C2S C3S H3S 119.8 . . ?
C4S C3S H3S 119.8 . . ?
C5S C4S C3S 119.9(5) . . ?
C5S C4S H4S 120.1 . . ?
C3S C4S H4S 120.1 . . ?
C4S C5S C6S 119.3(5) . . ?
C4S C5S H5S 120.4 . . ?
C6S C5S H5S 120.4 . . ?
C1S C6S C5S 120.1(5) . . ?
C1S C6S H6S 120.0 . . ?
C5S C6S H6S 120.0 . . ?
C6B C1B C2B 118.2(18) . . ?
C6B C1B H1B 120.9 . . ?
C2B C1B H1B 120.9 . . ?
C3B C2B C1B 119.5(16) . . ?
C3B C2B H2B 120.2 . . ?
C1B C2B H2B 120.2 . . ?
C2B C3B C4B 118.4(14) . . ?
C2B C3B H3B 120.8 . . ?
C4B C3B H3B 120.8 . . ?
C5B C4B C3B 125.2(17) . . ?
C5B C4B H4B 117.4 . . ?
C3B C4B H4B 117.4 . . ?
C4B C5B C6B 112.6(17) . . ?
C4B C5B H5B 123.7 . . ?
C6B C5B H5B 123.7 . . ?
C1B C6B C5B 126.0(16) . . ?
C1B C6B H6B 117.0 . . ?
C5B C6B H6B 117.0 . . ?

loop_
_geom_bond_atom_site_label_1
_geom_bond_atom_site_label_2
_geom_bond_distance
_geom_bond_site_symmetry_2
_geom_bond_publ_flag
Al1 C21 1.9516(14) . ?
Al1 C31 1.9606(13) . ?
Al1 C11 1.9611(14) . ?
C11 C16 1.3943(19) . ?
C11 C12 1.4208(18) . ?
C12 C13 1.3897(18) . ?
C12 C22 1.5024(19) . ?
C13 C14 1.391(2) . ?
C13 H13 0.9500 . ?
C14 C15 1.393(2) . ?
C14 H14 0.9500 . ?
C15 C16 1.4041(19) . ?
C15 C151 1.539(2) . ?
C151 C154 1.528(2) . ?
C151 C153 1.534(2) . ?
C151 C152 1.538(3) . ?
C152 H15A 0.9800 . ?
C152 H15B 0.9800 . ?
C152 H15C 0.9800 . ?
C153 H15D 0.9800 . ?
C153 H15E 0.9800 . ?
C153 H15F 0.9800 . ?
C154 H15G 0.9800 . ?
C154 H15H 0.9800 . ?
C154 H15I 0.9800 . ?
C16 H16 0.9500 . ?
C21 C26 1.3986(18) . ?
C21 C22 1.4134(18) . ?
C22 C23 1.3965(18) . ?
C23 C24 1.389(2) . ?
C23 H23 0.9500 . ?
C24 C25 1.4013(19) . ?
C24 H24 0.9500 . ?
C25 C26 1.3964(18) . ?
C25 C251 1.5323(19) . ?
C251 C252 1.518(2) . ?
C251 C254 1.530(2) . ?
C251 C253 1.534(2) . ?
C252 H25A 0.9800 . ?
C252 H25B 0.9800 . ?
C252 H25C 0.9800 . ?
C253 H25D 0.9800 . ?
C253 H25E 0.9800 . ?
C253 H25F 0.9800 . ?
C254 H25G 0.9800 . ?
C254 H25H 0.9800 . ?
C254 H25I 0.9800 . ?
C26 H26 0.9500 . ?
C31 C36 1.4094(17) . ?
C31 C32 1.4227(17) . ?
C32 C33 1.3910(17) . ?
C32 C321 1.5455(17) . ?
C321 C324 1.5315(19) . ?
C321 C322 1.536(2) . ?
C321 C323 1.537(2) . ?
C322 H32A 0.9800 . ?
C322 H32B 0.9800 . ?
C322 H32C 0.9800 . ?
C323 H32D 0.9800 . ?
C323 H32E 0.9800 . ?
C323 H32F 0.9800 . ?
C324 H32G 0.9800 . ?
C324 H32H 0.9800 . ?
C324 H32I 0.9800 . ?
C33 C34 1.3971(18) . ?
C33 H33 0.9500 . ?
C34 C35 1.3824(18) . ?
C34 C341 1.5355(17) . ?
C341 C342 1.531(2) . ?
C341 C344 1.532(2) . ?
C341 C343 1.532(2) . ?
C342 H34A 0.9800 . ?
C342 H34B 0.9800 . ?
C342 H34C 0.9800 . ?
C343 H34D 0.9800 . ?
C343 H34E 0.9800 . ?
C343 H34F 0.9800 . ?
C344 H34G 0.9800 . ?
C344 H34H 0.9800 . ?
C344 H34I 0.9800 . ?
C35 C36 1.4013(17) . ?
C35 H35 0.9500 . ?
C36 C361 1.5457(17) . ?
C361 C364 1.525(2) . ?
C361 C363 1.531(2) . ?
C361 C362 1.539(2) . ?
C362 H36A 0.9800 . ?
C362 H36B 0.9800 . ?
C362 H36C 0.9800 . ?
C363 H36D 0.9800 . ?
C363 H36E 0.9800 . ?
C363 H36F 0.9800 . ?
C364 H36G 0.9800 . ?
C364 H36H 0.9800 . ?
C364 H36I 0.9800 . ?
C1S C6S 1.353(8) . ?
C1S C2S 1.368(7) . ?
C1S H1S 0.9500 . ?
C2S C3S 1.368(6) . ?
C2S H2S 0.9500 . ?
C3S C4S 1.377(11) . ?
C3S H3S 0.9500 . ?
C4S C5S 1.368(8) . ?
C4S H4S 0.9500 . ?
C5S C6S 1.388(7) . ?
C5S H5S 0.9500 . ?
C6S H6S 0.9500 . ?
C1B C6B 1.361(9) . ?
C1B C2B 1.368(9) . ?
C1B H1B 0.9500 . ?
C2B C3B 1.366(9) . ?
C2B H2B 0.9500 . ?
C3B C4B 1.375(7) . ?
C3B H3B 0.9500 . ?
C4B C5B 1.365(9) . ?
C4B H4B 0.9500 . ?
C5B C6B 1.366(9) . ?
C5B H5B 0.9500 . ?
C6B H6B 0.9500 . ?

loop_
_geom_torsion_atom_site_label_1
_geom_torsion_atom_site_label_2
_geom_torsion_atom_site_label_3
_geom_torsion_atom_site_label_4
_geom_torsion
_geom_torsion_site_symmetry_1
_geom_torsion_site_symmetry_2
_geom_torsion_site_symmetry_3
_geom_torsion_site_symmetry_4
_geom_torsion_publ_flag
C16 C11 C12 C13 0.9(2) . . . . ?
Al1 C11 C12 C13 -179.67(11) . . . . ?
C16 C11 C12 C22 -178.25(12) . . . . ?
Al1 C11 C12 C22 1.21(15) . . . . ?
C11 C12 C13 C14 -0.5(2) . . . . ?
C22 C12 C13 C14 178.57(13) . . . . ?
C12 C13 C14 C15 -0.6(2) . . . . ?
C13 C14 C15 C16 1.3(2) . . . . ?
C13 C14 C15 C151 -176.73(14) . . . . ?
C14 C15 C151 C154 -3.0(2) . . . . ?
C16 C15 C151 C154 179.05(16) . . . . ?
C14 C15 C151 C153 -124.94(16) . . . . ?
C16 C15 C151 C153 57.14(19) . . . . ?
C14 C15 C151 C152 116.01(16) . . . . ?
C16 C15 C151 C152 -61.91(18) . . . . ?
C12 C11 C16 C15 -0.2(2) . . . . ?
Al1 C11 C16 C15 -179.46(12) . . . . ?
C14 C15 C16 C11 -0.9(2) . . . . ?
C151 C15 C16 C11 177.19(14) . . . . ?
C26 C21 C22 C23 -0.6(2) . . . . ?
Al1 C21 C22 C23 178.29(11) . . . . ?
C26 C21 C22 C12 178.45(12) . . . . ?
Al1 C21 C22 C12 -2.63(15) . . . . ?
C13 C12 C22 C23 1.0(2) . . . . ?
C11 C12 C22 C23 -179.95(13) . . . . ?
C13 C12 C22 C21 -178.08(13) . . . . ?
C11 C12 C22 C21 1.01(18) . . . . ?
C21 C22 C23 C24 1.1(2) . . . . ?
C12 C22 C23 C24 -177.91(13) . . . . ?
C22 C23 C24 C25 -0.5(2) . . . . ?
C23 C24 C25 C26 -0.5(2) . . . . ?
C23 C24 C25 C251 177.14(13) . . . . ?
C26 C25 C251 C252 -17.8(2) . . . . ?
C24 C25 C251 C252 164.70(15) . . . . ?
C26 C25 C251 C254 102.79(17) . . . . ?
C24 C25 C251 C254 -74.72(18) . . . . ?
C26 C25 C251 C253 -138.64(16) . . . . ?
C24 C25 C251 C253 43.9(2) . . . . ?
C24 C25 C26 C21 1.0(2) . . . . ?
C251 C25 C26 C21 -176.60(13) . . . . ?
C22 C21 C26 C25 -0.4(2) . . . . ?
Al1 C21 C26 C25 -179.00(11) . . . . ?
C36 C31 C32 C33 1.26(18) . . . . ?
Al1 C31 C32 C33 -174.75(9) . . . . ?
C36 C31 C32 C321 -176.22(11) . . . . ?
Al1 C31 C32 C321 7.77(17) . . . . ?
C33 C32 C321 C324 144.68(13) . . . . ?
C31 C32 C321 C324 -37.81(17) . . . . ?
C33 C32 C321 C322 25.20(18) . . . . ?
C31 C32 C321 C322 -157.29(13) . . . . ?
C33 C32 C321 C323 -95.06(15) . . . . ?
C31 C32 C321 C323 82.46(16) . . . . ?
C31 C32 C33 C34 2.4(2) . . . . ?
C321 C32 C33 C34 179.97(12) . . . . ?
C32 C33 C34 C35 -3.45(19) . . . . ?
C32 C33 C34 C341 177.10(12) . . . . ?
C35 C34 C341 C342 -109.84(15) . . . . ?
C33 C34 C341 C342 69.58(16) . . . . ?
C35 C34 C341 C344 9.92(19) . . . . ?
C33 C34 C341 C344 -170.66(13) . . . . ?
C35 C34 C341 C343 129.61(14) . . . . ?
C33 C34 C341 C343 -50.98(16) . . . . ?
C33 C34 C35 C36 0.80(19) . . . . ?
C341 C34 C35 C36 -179.77(12) . . . . ?
C34 C35 C36 C31 2.9(2) . . . . ?
C34 C35 C36 C361 -179.39(12) . . . . ?
C32 C31 C36 C35 -3.83(18) . . . . ?
Al1 C31 C36 C35 172.20(10) . . . . ?
C32 C31 C36 C361 178.59(12) . . . . ?
Al1 C31 C36 C361 -5.37(17) . . . . ?
C35 C36 C361 C364 165.98(13) . . . . ?
C31 C36 C361 C364 -16.34(19) . . . . ?
C35 C36 C361 C363 -73.31(16) . . . . ?
C31 C36 C361 C363 104.38(16) . . . . ?
C35 C36 C361 C362 47.59(16) . . . . ?
C31 C36 C361 C362 -134.73(14) . . . . ?
C6S C1S C2S C3S 2.8(15) . . . . ?
C1S C2S C3S C4S -2.3(13) . . . . ?
C2S C3S C4S C5S 0.4(11) . . . . ?
C3S C4S C5S C6S 1.0(9) . . . . ?
C2S C1S C6S C5S -1.4(13) . . . . ?
C4S C5S C6S C1S -0.5(8) . . . . ?
C6B C1B C2B C3B -1(4) . . . . ?
C1B C2B C3B C4B 2(3) . . . . ?
C2B C3B C4B C5B -2(2) . . . . ?
C3B C4B C5B C6B 2(3) . . . . ?
C2B C1B C6B C5B 1(4) . . . . ?
C4B C5B C6B C1B -1(3) . . . . ?
